data_4341205
loop_
_publ_author_name
'Majumdar, Subhojit'
'Stauber, Julia M.'
'Palluccio, Taryn D.'
'Cai, Xiaochen'
'Velian, Alexandra'
'Rybak-Akimova, Elena V'
'Temprado, Manuel'
'Captain, Burjor'
'Cummins, Christopher C.'
'Hoff, Carl D.'

_publ_section_title
;
 Role of Axial Base Coordination in Isonitrile Binding and Chalcogen Atom
 Transfer to Vanadium(III) Complexes.
;
_journal_name_full 'Inorganic chemistry'
_journal_page_first 141003140335004
_journal_paper_doi 10.1021/ic5017005
_journal_year 2014
_chemical_formula_sum 'C50.5 H73 N4 V'
_chemical_formula_weight 787.07
_chemical_name_systematic
; 
 ? 
;
_space_group_IT_number 14
_symmetry_cell_setting monoclinic
_symmetry_space_group_name_Hall '-P 2yn'
_symmetry_space_group_name_H-M 'P 1 21/n 1'
_atom_sites_solution_hydrogens geom
_atom_sites_solution_primary direct
_atom_sites_solution_secondary difmap
_audit_creation_method SHELXL-97
_cell_angle_alpha 90.00
_cell_angle_beta 105.544(3)
_cell_angle_gamma 90.00
_cell_formula_units_Z 4
_cell_length_a 10.7631(17)
_cell_length_b 23.699(4)
_cell_length_c 18.853(3)
_cell_measurement_reflns_used 931
_cell_measurement_temperature 100
_cell_measurement_theta_max 16.97
_cell_measurement_theta_min 2.40
_cell_volume 4633.0(13)
_computing_cell_refinement 'SAINT+  V7.46A (Bruker, 2007)'
_computing_data_collection 'APEX2 v2.2-0 (Bruker, 2007)'
_computing_data_reduction 'SAINT+  V7.46A (Bruker, 2007)'
_computing_molecular_graphics 'XSHELL v4.02 (Bruker, 2000)'
_computing_publication_material 'XCIF v6.12 (Bruker, 2001)'
_computing_structure_refinement 'SHELXL-97 (Sheldrick, 2008)'
_computing_structure_solution 'SHELXS-97 (Sheldrick, 2008)'
_diffrn_ambient_temperature 100
_diffrn_measured_fraction_theta_full 1.000
_diffrn_measured_fraction_theta_max 1.000
_diffrn_measurement_device_type 'Bruker SMART APEX2 CCD diffractometer'
_diffrn_measurement_method 'omega scans'
_diffrn_radiation_monochromator graphite
_diffrn_radiation_source 'fine-focus sealed tube'
_diffrn_radiation_type MoK\a
_diffrn_radiation_wavelength 0.71073
_diffrn_reflns_av_R_equivalents 0.1927
_diffrn_reflns_av_sigmaI/netI 0.1561
_diffrn_reflns_limit_h_max 12
_diffrn_reflns_limit_h_min -12
_diffrn_reflns_limit_k_max 28
_diffrn_reflns_limit_k_min -27
_diffrn_reflns_limit_l_max 22
_diffrn_reflns_limit_l_min -22
_diffrn_reflns_number 37215
_diffrn_reflns_theta_full 25.00
_diffrn_reflns_theta_max 25.00
_diffrn_reflns_theta_min 1.41
_exptl_absorpt_coefficient_mu 0.251
_exptl_absorpt_correction_T_max 0.9975
_exptl_absorpt_correction_T_min 0.9562
_exptl_absorpt_correction_type multi-scan
_exptl_absorpt_process_details '(SADABS 2007/4 Bruker)'
_exptl_crystal_colour Purple
_exptl_crystal_density_diffrn 1.128
_exptl_crystal_density_method 'not measured'
_exptl_crystal_description Plate
_exptl_crystal_F_000 1708
_exptl_crystal_size_max 0.18
_exptl_crystal_size_mid 0.06
_exptl_crystal_size_min 0.01
_refine_diff_density_max 0.727
_refine_diff_density_min -0.420
_refine_diff_density_rms 0.074
_refine_ls_extinction_method none
_refine_ls_goodness_of_fit_ref 1.002
_refine_ls_hydrogen_treatment constr
_refine_ls_matrix_type full
_refine_ls_number_parameters 492
_refine_ls_number_reflns 8148
_refine_ls_number_restraints 2
_refine_ls_restrained_S_all 1.011
_refine_ls_R_factor_all 0.1585
_refine_ls_R_factor_gt 0.0659
_refine_ls_shift/su_max 0.001
_refine_ls_shift/su_mean 0.000
_refine_ls_structure_factor_coef Fsqd
_refine_ls_weighting_details 'calc w=1/[\s^2^(Fo^2^)+(0.0517P)^2^+1.7128P] where P=(Fo^2^+2Fc^2^)/3'
_refine_ls_weighting_scheme calc
_refine_ls_wR_factor_gt 0.1254
_refine_ls_wR_factor_ref 0.1633
_reflns_number_gt 4137
_reflns_number_total 8148
_reflns_threshold_expression >2sigma(I)
_cod_data_source_file ic5017005_si_006.cif
_cod_data_source_block collect_0m
_cod_depositor_comments
;
The following automatic conversions were performed:

'_symmetry_cell_setting' value 'Monoclinic' changed to 'monoclinic'
according to
/home/saulius/struct/COD-crude-data--automatic-downloads/rss-feeds/ACS/lib/dictionaries/cif_core.dic
dictionary named 'cif_core.dic' version 2.4.2 from
2011-04-26.

'_exptl_absorpt_correction_type' value 'Multi-scan'
changed to 'multi-scan' according to
/home/saulius/struct/COD-crude-data--automatic-downloads/rss-feeds/ACS/lib/dictionaries/cif_core.dic
dictionary named 'cif_core.dic' version 2.4.2 from 2011-04-26.

Automatic conversion script
Id: cif_fix_values 2827 2014-09-09 07:05:25Z andrius 
;
_cod_original_cell_volume 4632.9(12)
_cod_original_sg_symbol_H-M P2(1)/n
_cod_original_formula_sum 'C50.50 H73 N4 V'
_cod_database_code 4341205

loop_
_symmetry_equiv_pos_as_xyz
'x, y, z'
'-x+1/2, y+1/2, -z+1/2'
'-x, -y, -z'
'x-1/2, -y-1/2, z-1/2'

loop_
_atom_site_label
_atom_site_type_symbol
_atom_site_fract_x
_atom_site_fract_y
_atom_site_fract_z
_atom_site_U_iso_or_equiv
_atom_site_adp_type
_atom_site_occupancy
_atom_site_symmetry_multiplicity
_atom_site_calc_flag
_atom_site_refinement_flags
_atom_site_disorder_assembly
_atom_site_disorder_group
V1 V 0.72508(7) 0.87299(3) 0.77257(4) 0.0168(2) Uani 1 1 d . A 1
N1 N 0.8453(3) 0.92289(14) 0.83788(19) 0.0187(9) Uani 1 1 d . A 1
C5 C 0.6759(4) 1.01812(19) 0.9413(2) 0.0214(11) Uani 1 1 d . A 1
N3 N 0.7071(3) 0.88699(14) 0.66956(18) 0.0173(8) Uani 1 1 d . A 1
N4 N 0.9080(4) 0.76304(15) 0.79307(19) 0.0202(9) Uani 1 1 d . A 1
C4 C 0.6760(4) 0.98414(19) 1.0013(2) 0.0229(11) Uani 1 1 d . A 1
H4 H 0.6363 0.9970 1.0364 0.027 Uiso 1 1 calc R A 1
C45 C 1.1132(4) 0.73238(19) 0.7755(3) 0.0248(11) Uani 1 1 d . A 1
H45A H 1.0814 0.7378 0.7228 0.030 Uiso 1 1 calc R A 1
H45B H 1.1532 0.7672 0.7972 0.030 Uiso 1 1 calc R A 1
C3 C 0.7342(4) 0.93134(19) 1.0100(2) 0.0215(11) Uani 1 1 d . A 1
N2 N 0.5897(3) 0.83390(14) 0.80351(18) 0.0170(8) Uani 1 1 d . A 1
C41 C 0.8396(4) 0.80170(19) 0.7843(2) 0.0197(11) Uani 1 1 d . A 1
C14 C 0.6769(4) 0.76712(19) 0.9046(2) 0.0210(11) Uani 1 1 d . A 1
H14 H 0.7019 0.7979 0.9358 0.025 Uiso 1 1 calc R A 1
C30 C 0.6386(5) 0.79454(18) 0.6154(2) 0.0218(11) Uani 1 1 d . A 1
H30 H 0.5603 0.7998 0.6266 0.026 Uiso 1 1 calc R A 1
C17 C 0.6002(4) 0.67466(19) 0.8122(3) 0.0241(11) Uani 1 1 d . A 1
C12 C 1.0144(5) 0.99797(19) 0.8595(3) 0.0298(12) Uani 1 1 d . A 1
H12A H 0.9610 1.0190 0.8192 0.045 Uiso 1 1 calc R A 1
H12B H 1.1035 1.0048 0.8623 0.045 Uiso 1 1 calc R A 1
H12C H 0.9969 1.0096 0.9046 0.045 Uiso 1 1 calc R A 1
C21 C 0.4585(4) 0.85624(19) 0.7990(2) 0.0225(11) Uani 1 1 d . A 1
C6 C 0.7345(4) 0.99832(18) 0.8885(2) 0.0202(11) Uani 1 1 d . A 1
H6 H 0.7349 1.0210 0.8483 0.024 Uiso 1 1 calc R A 1
C16 C 0.6675(4) 0.66737(19) 0.8854(3) 0.0254(11) Uani 1 1 d . A 1
H16 H 0.6873 0.6310 0.9034 0.030 Uiso 1 1 calc R A 1
C25 C 0.7291(4) 0.83749(18) 0.6304(2) 0.0175(10) Uani 1 1 d . A 1
C29 C 0.6614(5) 0.74341(19) 0.5839(2) 0.0238(11) Uani 1 1 d . A 1
C1 C 0.7923(4) 0.94541(18) 0.8947(2) 0.0180(10) Uani 1 1 d . A 1
C2 C 0.7932(4) 0.91284(18) 0.9566(2) 0.0203(11) Uani 1 1 d . A 1
H2 H 0.8342 0.8779 0.9624 0.024 Uiso 1 1 calc R A 1
C27 C 0.8715(4) 0.77880(19) 0.5797(2) 0.0224(11) Uani 1 1 d . A 1
C18 C 0.5729(4) 0.72975(18) 0.7856(2) 0.0196(11) Uani 1 1 d . A 1
H18 H 0.5283 0.7351 0.7365 0.024 Uiso 1 1 calc R A 1
C33 C 0.6637(4) 0.93853(18) 0.6232(2) 0.0201(11) Uani 1 1 d . A 1
C26 C 0.8452(4) 0.82897(19) 0.6121(2) 0.0220(11) Uani 1 1 d . A 1
H26 H 0.9069 0.8575 0.6217 0.026 Uiso 1 1 calc R A 1
C49 C 1.1482(5) 0.6298(2) 0.7576(3) 0.0331(13) Uani 1 1 d . A 1
H49A H 1.2110 0.5995 0.7671 0.040 Uiso 1 1 calc R A 1
H49B H 1.1162 0.6344 0.7047 0.040 Uiso 1 1 calc R A 1
C42 C 1.0011(4) 0.71710(18) 0.8079(2) 0.0184(10) Uani 1 1 d . A 1
C36 C 0.6676(5) 0.98883(18) 0.6745(2) 0.0267(12) Uani 1 1 d . A 1
H36A H 0.6100 0.9822 0.7046 0.040 Uiso 1 1 calc R A 1
H36B H 0.6416 1.0223 0.6457 0.040 Uiso 1 1 calc R A 1
H36C H 0.7538 0.9936 0.7053 0.040 Uiso 1 1 calc R A 1
C11 C 1.0694(4) 0.90256(19) 0.9132(2) 0.0271(12) Uani 1 1 d . A 1
H11A H 1.0488 0.9145 0.9574 0.041 Uiso 1 1 calc R A 1
H11B H 1.1586 0.9101 0.9173 0.041 Uiso 1 1 calc R A 1
H11C H 1.0534 0.8628 0.9062 0.041 Uiso 1 1 calc R A 1
C44 C 1.0514(4) 0.71012(19) 0.8913(2) 0.0244(11) Uani 1 1 d . A 1
H44A H 1.0907 0.7450 0.9133 0.029 Uiso 1 1 calc R A 1
H44B H 0.9806 0.7012 0.9122 0.029 Uiso 1 1 calc R A 1
C24 C 0.4595(5) 0.91952(18) 0.7823(3) 0.0314(13) Uani 1 1 d . A 1
H24A H 0.5251 0.9378 0.8200 0.047 Uiso 1 1 calc R A 1
H24B H 0.3769 0.9355 0.7810 0.047 Uiso 1 1 calc R A 1
H24C H 0.4771 0.9249 0.7355 0.047 Uiso 1 1 calc R A 1
C50 C 1.2122(5) 0.68440(19) 0.7920(3) 0.0286(12) Uani 1 1 d . A 1
H50 H 1.2839 0.6936 0.7711 0.034 Uiso 1 1 calc R A 1
C10 C 1.0213(4) 0.9167(2) 0.7777(2) 0.0280(12) Uani 1 1 d . A 1
H10A H 1.0108 0.8767 0.7715 0.042 Uiso 1 1 calc R A 1
H10B H 1.1095 0.9266 0.7820 0.042 Uiso 1 1 calc R A 1
H10C H 0.9664 0.9356 0.7358 0.042 Uiso 1 1 calc R A 1
C28 C 0.7774(5) 0.7365(2) 0.5666(2) 0.0266(12) Uani 1 1 d . A 1
H28 H 0.7934 0.7027 0.5456 0.032 Uiso 1 1 calc R A 1
C9 C 0.9851(4) 0.93484(18) 0.8472(2) 0.0209(11) Uani 1 1 d . A 1
C13 C 0.6107(4) 0.77677(18) 0.8306(2) 0.0184(10) Uani 1 1 d . A 1
C34 C 0.7508(5) 0.95251(19) 0.5728(2) 0.0264(12) Uani 1 1 d . A 1
H34A H 0.8368 0.9599 0.6023 0.040 Uiso 1 1 calc R A 1
H34B H 0.7180 0.9853 0.5439 0.040 Uiso 1 1 calc R A 1
H34C H 0.7518 0.9211 0.5408 0.040 Uiso 1 1 calc R A 1
C20 C 0.5591(5) 0.6246(2) 0.7622(3) 0.0349(13) Uani 1 1 d . A 1
H20A H 0.5706 0.5907 0.7911 0.052 Uiso 1 1 calc R A 1
H20B H 0.6105 0.6227 0.7278 0.052 Uiso 1 1 calc R A 1
H20C H 0.4699 0.6285 0.7359 0.052 Uiso 1 1 calc R A 1
C15 C 0.7064(4) 0.71300(19) 0.9327(2) 0.0213(11) Uani 1 1 d . A 1
C48 C 1.0361(4) 0.61463(19) 0.7900(2) 0.0255(12) Uani 1 1 d . A 1
H48 H 0.9958 0.5794 0.7681 0.031 Uiso 1 1 calc R A 1
C46 C 1.1510(4) 0.66258(18) 0.9081(2) 0.0245(11) Uani 1 1 d . A 1
H46 H 1.1835 0.6579 0.9615 0.029 Uiso 1 1 calc R A 1
C35 C 0.5247(4) 0.92920(19) 0.5755(2) 0.0288(12) Uani 1 1 d . A 1
H35A H 0.5236 0.8989 0.5415 0.043 Uiso 1 1 calc R A 1
H35B H 0.4937 0.9631 0.5487 0.043 Uiso 1 1 calc R A 1
H35C H 0.4703 0.9198 0.6067 0.043 Uiso 1 1 calc R A 1
C19 C 0.7848(4) 0.7040(2) 1.0122(2) 0.0317(13) Uani 1 1 d . A 1
H19A H 0.8744 0.7001 1.0140 0.048 Uiso 1 1 calc R A 1
H19B H 0.7557 0.6703 1.0312 0.048 Uiso 1 1 calc R A 1
H19C H 0.7737 0.7357 1.0415 0.048 Uiso 1 1 calc R A 1
C31 C 0.9979(4) 0.7707(2) 0.5615(3) 0.0351(13) Uani 1 1 d . A 1
H31A H 1.0177 0.7311 0.5622 0.053 Uiso 1 1 calc R A 1
H31B H 1.0649 0.7899 0.5973 0.053 Uiso 1 1 calc R A 1
H31C H 0.9920 0.7857 0.5134 0.053 Uiso 1 1 calc R A 1
C8 C 0.6130(5) 1.07569(19) 0.9321(3) 0.0313(12) Uani 1 1 d . A 1
H8A H 0.5873 1.0850 0.9757 0.047 Uiso 1 1 calc R A 1
H8B H 0.5385 1.0752 0.8905 0.047 Uiso 1 1 calc R A 1
H8C H 0.6732 1.1033 0.9244 0.047 Uiso 1 1 calc R A 1
C47 C 1.0874(4) 0.60765(18) 0.8739(2) 0.0256(11) Uani 1 1 d . A 1
H47A H 1.0169 0.5982 0.8948 0.031 Uiso 1 1 calc R A 1
H47B H 1.1498 0.5772 0.8850 0.031 Uiso 1 1 calc R A 1
C51 C 1.2633(4) 0.6777(2) 0.8757(3) 0.0355(14) Uani 1 1 d . A 1
H51A H 1.3280 0.6482 0.8871 0.043 Uiso 1 1 calc R A 1
H51B H 1.3030 0.7127 0.8973 0.043 Uiso 1 1 calc R A 1
C23 C 0.3545(4) 0.8283(2) 0.7365(3) 0.0284(12) Uani 1 1 d . A 1
H23A H 0.3777 0.8322 0.6910 0.043 Uiso 1 1 calc R A 1
H23B H 0.2730 0.8464 0.7322 0.043 Uiso 1 1 calc R A 1
H23C H 0.3480 0.7890 0.7473 0.043 Uiso 1 1 calc R A 1
C43 C 0.9357(4) 0.66268(18) 0.7734(2) 0.0235(11) Uani 1 1 d . A 1
H43A H 0.9020 0.6674 0.7206 0.028 Uiso 1 1 calc R A 1
H43B H 0.8644 0.6536 0.7938 0.028 Uiso 1 1 calc R A 1
C7 C 0.7349(5) 0.8942(2) 1.0754(2) 0.0301(12) Uani 1 1 d . A 1
H7A H 0.7246 0.9172 1.1154 0.045 Uiso 1 1 calc R A 1
H7B H 0.8153 0.8743 1.0904 0.045 Uiso 1 1 calc R A 1
H7C H 0.6652 0.8676 1.0620 0.045 Uiso 1 1 calc R A 1
C32 C 0.5615(5) 0.69692(19) 0.5689(3) 0.0341(13) Uani 1 1 d . A 1
H32A H 0.5059 0.7014 0.6007 0.051 Uiso 1 1 calc R A 1
H32B H 0.6038 0.6610 0.5779 0.051 Uiso 1 1 calc R A 1
H32C H 0.5112 0.6989 0.5185 0.051 Uiso 1 1 calc R A 1
C22 C 0.4234(5) 0.8485(2) 0.8720(3) 0.0378(14) Uani 1 1 d . A 1
H22A H 0.4197 0.8090 0.8824 0.057 Uiso 1 1 calc R A 1
H22B H 0.3408 0.8654 0.8684 0.057 Uiso 1 1 calc R A 1
H22C H 0.4876 0.8663 0.9109 0.057 Uiso 1 1 calc R A 1
C71 C 1.0481(7) -0.0180(3) 0.5275(3) 0.0603(13) Uiso 0.50 1 d PGD B -1
C72 C 0.9929(8) -0.0438(3) 0.4603(4) 0.0603(13) Uiso 0.50 1 d PGD B -1
H72 H 1.0107 -0.0815 0.4532 0.072 Uiso 0.50 1 calc PR B -1
C73 C 0.9110(8) -0.0134(3) 0.4037(3) 0.0603(13) Uiso 0.50 1 d PG B -1
H73 H 0.8741 -0.0306 0.3587 0.072 Uiso 0.50 1 calc PR B -1
C74 C 0.8844(7) 0.0429(3) 0.4143(4) 0.0603(13) Uiso 0.50 1 d PG B -1
H74 H 0.8297 0.0633 0.3764 0.072 Uiso 0.50 1 calc PR B -1
C75 C 0.9397(8) 0.0688(3) 0.4815(4) 0.0603(13) Uiso 0.50 1 d PG B -1
H75 H 0.9219 0.1064 0.4887 0.072 Uiso 0.50 1 calc PR B -1
C76 C 1.0215(8) 0.0383(3) 0.5382(3) 0.0603(13) Uiso 0.50 1 d PGD B -1
H76 H 1.0584 0.0556 0.5832 0.072 Uiso 0.50 1 calc PR B -1
C77 C 1.1309(9) -0.0570(4) 0.5847(4) 0.0603(13) Uiso 0.50 1 d PGD B -1
H77A H 1.0826 -0.0903 0.5890 0.090 Uiso 0.50 1 calc PR B -1
H77B H 1.1560 -0.0380 0.6314 0.090 Uiso 0.50 1 calc PR B -1
H77C H 1.2065 -0.0674 0.5699 0.090 Uiso 0.50 1 calc PR B -1

loop_
_atom_site_aniso_label
_atom_site_aniso_U_11
_atom_site_aniso_U_22
_atom_site_aniso_U_33
_atom_site_aniso_U_23
_atom_site_aniso_U_13
_atom_site_aniso_U_12
V1 0.0169(4) 0.0171(4) 0.0163(4) 0.0001(4) 0.0046(3) 0.0001(4)
N1 0.019(2) 0.019(2) 0.020(2) -0.0007(17) 0.0061(17) 0.0000(17)
C5 0.019(3) 0.021(3) 0.021(3) -0.006(2) 0.000(2) -0.001(2)
N3 0.021(2) 0.014(2) 0.0146(19) -0.0002(16) 0.0011(16) -0.0011(16)
N4 0.021(2) 0.019(2) 0.023(2) 0.0012(18) 0.0093(18) 0.0021(19)
C4 0.022(3) 0.029(3) 0.020(3) -0.010(2) 0.008(2) -0.004(2)
C45 0.025(3) 0.025(3) 0.027(3) 0.005(2) 0.011(2) 0.003(2)
C3 0.020(3) 0.027(3) 0.017(2) -0.004(2) 0.004(2) -0.005(2)
N2 0.018(2) 0.018(2) 0.016(2) -0.0016(17) 0.0068(17) -0.0012(17)
C41 0.020(3) 0.023(3) 0.019(3) -0.001(2) 0.010(2) -0.006(2)
C14 0.019(3) 0.021(3) 0.023(3) -0.002(2) 0.007(2) -0.007(2)
C30 0.027(3) 0.022(3) 0.016(2) 0.002(2) 0.005(2) 0.003(2)
C17 0.020(3) 0.023(3) 0.031(3) -0.001(2) 0.009(2) -0.005(2)
C12 0.027(3) 0.025(3) 0.036(3) 0.005(2) 0.005(2) -0.007(2)
C21 0.019(3) 0.027(3) 0.024(3) -0.002(2) 0.009(2) 0.001(2)
C6 0.022(3) 0.019(3) 0.017(2) 0.001(2) 0.000(2) -0.001(2)
C16 0.027(3) 0.019(3) 0.034(3) 0.007(2) 0.014(2) 0.001(2)
C25 0.022(3) 0.018(3) 0.012(2) 0.003(2) 0.002(2) 0.002(2)
C29 0.031(3) 0.023(3) 0.015(3) -0.001(2) 0.004(2) -0.001(2)
C1 0.014(2) 0.020(3) 0.020(3) -0.003(2) 0.004(2) -0.003(2)
C2 0.019(3) 0.017(3) 0.024(3) -0.001(2) 0.004(2) -0.003(2)
C27 0.022(3) 0.025(3) 0.022(3) 0.002(2) 0.009(2) 0.006(2)
C18 0.017(2) 0.024(3) 0.016(2) 0.000(2) 0.002(2) 0.001(2)
C33 0.023(3) 0.017(3) 0.020(3) 0.006(2) 0.004(2) 0.000(2)
C26 0.021(3) 0.025(3) 0.017(2) 0.002(2) 0.001(2) 0.000(2)
C49 0.042(3) 0.026(3) 0.037(3) 0.009(3) 0.021(3) 0.017(3)
C42 0.016(2) 0.020(3) 0.020(3) -0.003(2) 0.005(2) 0.002(2)
C36 0.036(3) 0.018(3) 0.026(3) 0.001(2) 0.008(2) 0.002(2)
C11 0.024(3) 0.031(3) 0.027(3) 0.002(2) 0.008(2) 0.002(2)
C44 0.032(3) 0.021(3) 0.019(3) -0.002(2) 0.006(2) 0.000(2)
C24 0.023(3) 0.021(3) 0.049(3) -0.001(2) 0.008(3) 0.001(2)
C50 0.025(3) 0.022(3) 0.045(3) 0.005(2) 0.020(3) 0.004(2)
C10 0.023(3) 0.037(3) 0.023(3) 0.000(2) 0.005(2) -0.005(2)
C28 0.041(3) 0.021(3) 0.018(3) 0.003(2) 0.010(2) 0.010(2)
C9 0.020(3) 0.020(3) 0.022(3) 0.002(2) 0.002(2) -0.003(2)
C13 0.020(3) 0.023(3) 0.015(2) -0.001(2) 0.008(2) 0.000(2)
C34 0.036(3) 0.020(3) 0.023(3) 0.004(2) 0.007(2) 0.002(2)
C20 0.043(3) 0.022(3) 0.038(3) -0.002(3) 0.008(3) -0.001(3)
C15 0.019(3) 0.027(3) 0.020(3) 0.004(2) 0.010(2) -0.005(2)
C48 0.032(3) 0.021(3) 0.022(3) -0.005(2) 0.006(2) 0.001(2)
C46 0.024(3) 0.022(3) 0.022(3) 0.000(2) -0.003(2) -0.001(2)
C35 0.031(3) 0.024(3) 0.027(3) 0.007(2) 0.001(2) 0.003(2)
C19 0.028(3) 0.039(3) 0.028(3) 0.007(2) 0.009(2) -0.002(3)
C31 0.033(3) 0.040(3) 0.032(3) -0.004(3) 0.009(3) 0.010(3)
C8 0.031(3) 0.030(3) 0.032(3) -0.006(2) 0.008(2) 0.000(2)
C47 0.025(3) 0.022(3) 0.030(3) 0.001(2) 0.008(2) 0.001(2)
C51 0.020(3) 0.025(3) 0.053(4) 0.001(3) -0.005(3) 0.005(2)
C23 0.021(3) 0.028(3) 0.038(3) 0.002(2) 0.010(2) 0.002(2)
C43 0.021(3) 0.023(3) 0.023(3) -0.003(2) 0.002(2) -0.002(2)
C7 0.032(3) 0.037(3) 0.023(3) 0.003(2) 0.010(2) 0.001(2)
C32 0.043(3) 0.027(3) 0.034(3) -0.007(2) 0.012(3) -0.005(3)
C22 0.034(3) 0.057(4) 0.027(3) 0.004(3) 0.016(3) 0.012(3)

loop_
_atom_type_symbol
_atom_type_description
_atom_type_scat_dispersion_real
_atom_type_scat_dispersion_imag
_atom_type_scat_source
C C 0.0033 0.0016 'International Tables Vol C Tables 4.2.6.8 and 6.1.1.4'
H H 0.0000 0.0000 'International Tables Vol C Tables 4.2.6.8 and 6.1.1.4'
N N 0.0061 0.0033 'International Tables Vol C Tables 4.2.6.8 and 6.1.1.4'
V V 0.3005 0.5294 'International Tables Vol C Tables 4.2.6.8 and 6.1.1.4'

loop_
_geom_angle_atom_site_label_1
_geom_angle_atom_site_label_2
_geom_angle_atom_site_label_3
_geom_angle
N3 V1 N1 113.94(15)
N3 V1 N2 120.21(14)
N1 V1 N2 121.90(14)
N3 V1 C41 98.33(16)
N1 V1 C41 98.82(16)
N2 V1 C41 92.96(16)
C1 N1 C9 115.3(3)
C1 N1 V1 111.6(3)
C9 N1 V1 132.3(3)
C4 C5 C6 119.0(4)
C4 C5 C8 121.2(4)
C6 C5 C8 119.8(4)
C25 N3 C33 115.7(3)
C25 N3 V1 113.0(3)
C33 N3 V1 131.1(3)
C41 N4 C42 175.7(4)
C3 C4 C5 121.4(4)
C50 C45 C42 108.8(4)
C4 C3 C2 118.4(4)
C4 C3 C7 121.6(4)
C2 C3 C7 120.1(4)
C13 N2 C21 114.2(3)
C13 N2 V1 119.6(3)
C21 N2 V1 126.1(3)
N4 C41 V1 177.0(4)
C15 C14 C13 122.1(4)
C25 C30 C29 122.0(4)
C16 C17 C18 118.4(4)
C16 C17 C20 120.8(4)
C18 C17 C20 120.8(4)
N2 C21 C22 111.4(4)
N2 C21 C24 107.5(4)
C22 C21 C24 108.6(4)
N2 C21 C23 112.0(3)
C22 C21 C23 109.4(4)
C24 C21 C23 107.9(4)
C1 C6 C5 121.4(4)
C17 C16 C15 121.9(4)
C30 C25 C26 118.0(4)
C30 C25 N3 120.0(4)
C26 C25 N3 121.7(4)
C28 C29 C30 118.3(4)
C28 C29 C32 120.8(4)
C30 C29 C32 120.9(4)
C6 C1 C2 118.1(4)
C6 C1 N1 121.8(4)
C2 C1 N1 120.0(4)
C1 C2 C3 121.7(4)
C28 C27 C26 117.6(4)
C28 C27 C31 121.7(4)
C26 C27 C31 120.7(4)
C13 C18 C17 121.9(4)
N3 C33 C36 108.4(3)
N3 C33 C34 112.9(3)
C36 C33 C34 107.7(4)
N3 C33 C35 108.9(3)
C36 C33 C35 109.8(4)
C34 C33 C35 109.1(4)
C25 C26 C27 121.9(4)
C50 C49 C48 110.1(4)
N4 C42 C43 109.6(3)
N4 C42 C44 108.3(3)
C43 C42 C44 110.0(4)
N4 C42 C45 108.8(3)
C43 C42 C45 110.6(4)
C44 C42 C45 109.5(4)
C46 C44 C42 109.1(4)
C49 C50 C45 109.4(4)
C49 C50 C51 110.3(4)
C45 C50 C51 108.8(4)
C29 C28 C27 122.1(4)
N1 C9 C10 109.0(3)
N1 C9 C11 111.0(3)
C10 C9 C11 109.0(4)
N1 C9 C12 111.2(4)
C10 C9 C12 108.3(4)
C11 C9 C12 108.2(4)
C18 C13 C14 117.5(4)
C18 C13 N2 122.9(4)
C14 C13 N2 119.6(4)
C14 C15 C16 118.2(4)
C14 C15 C19 120.9(4)
C16 C15 C19 120.8(4)
C49 C48 C47 109.3(4)
C49 C48 C43 109.2(4)
C47 C48 C43 109.1(4)
C44 C46 C47 109.3(4)
C44 C46 C51 109.2(4)
C47 C46 C51 110.1(4)
C46 C47 C48 109.7(4)
C46 C51 C50 109.2(4)
C42 C43 C48 108.6(3)
C72 C71 C76 120.0
C72 C71 C77 114.0
C76 C71 C77 126.0
C73 C72 C71 120.0
C74 C73 C72 120.0
C73 C74 C75 120.0
C76 C75 C74 120.0
C75 C76 C71 120.0

loop_
_geom_bond_atom_site_label_1
_geom_bond_atom_site_label_2
_geom_bond_distance
V1 N3 1.928(3)
V1 N1 1.933(4)
V1 N2 1.944(3)
V1 C41 2.068(5)
N1 C1 1.445(5)
N1 C9 1.495(5)
C5 C4 1.389(6)
C5 C6 1.394(6)
C5 C8 1.512(6)
N3 C25 1.439(5)
N3 C33 1.501(5)
N4 C41 1.159(5)
N4 C42 1.455(5)
C4 C3 1.389(6)
C45 C50 1.532(6)
C45 C42 1.534(6)
C3 C2 1.398(6)
C3 C7 1.513(6)
N2 C13 1.443(5)
N2 C21 1.489(5)
C14 C15 1.392(6)
C14 C13 1.405(6)
C30 C25 1.385(6)
C30 C29 1.400(6)
C17 C16 1.387(6)
C17 C18 1.401(6)
C17 C20 1.505(6)
C12 C9 1.534(6)
C21 C22 1.532(6)
C21 C24 1.533(6)
C21 C23 1.539(6)
C6 C1 1.391(6)
C16 C15 1.393(6)
C25 C26 1.398(6)
C29 C28 1.382(6)
C29 C32 1.513(6)
C1 C2 1.397(6)
C27 C28 1.398(6)
C27 C26 1.399(6)
C27 C31 1.502(6)
C18 C13 1.393(6)
C33 C36 1.528(6)
C33 C34 1.539(6)
C33 C35 1.541(6)
C49 C50 1.526(6)
C49 C48 1.534(6)
C42 C43 1.528(6)
C42 C44 1.530(6)
C11 C9 1.533(6)
C44 C46 1.529(6)
C50 C51 1.535(7)
C10 C9 1.526(6)
C15 C19 1.525(6)
C48 C47 1.539(6)
C48 C43 1.543(6)
C46 C47 1.530(6)
C46 C51 1.535(7)
C71 C72 1.3900
C71 C76 1.3900
C71 C77 1.5152
C72 C73 1.3900
C73 C74 1.3900
C74 C75 1.3900
C75 C76 1.3900
